data_4329333
loop_
_publ_author_name
'Christos D. Malliakas'
'Jiyong Yao'
'Daniel M. Wells'
'Geng Bang Jin'
'S. Skanthakumar'
'Eun Sang Choi'
'Mahalingam Balasubramanian'
'L. Soderholm'
'Donald E. Ellis'
'Mercouri G. Kanatzidis'
'James A. Ibers'

_publ_section_title
;
 Oxidation State of Uranium in A6Cu12U2S15 (A = K, Rb, Cs) Compounds
;
_journal_name_full 'Inorganic Chemistry'
_journal_page_first 6153
_journal_page_last 6163
_journal_paper_doi 10.1021/ic300172k
_journal_volume 51
_journal_year 2012
_chemical_formula_sum 'Cu12 K6 S15 U2'
_chemical_formula_weight 1954.04
_chemical_name_systematic
; 
 ? 
;
_space_group_IT_number 230
_symmetry_cell_setting cubic
_symmetry_space_group_name_Hall '-I 4bd 2c 3'
_symmetry_space_group_name_H-M 'I a -3 d'
_atom_sites_solution_primary direct
_atom_sites_solution_secondary difmap
_cell_angle_alpha 90.00
_cell_angle_beta 90.00
_cell_angle_gamma 90.00
_cell_formula_units_Z 8
_cell_length_a 18.6208(7)
_cell_length_b 18.6208(7)
_cell_length_c 18.6208(7)
_cell_measurement_reflns_used 34215
_cell_measurement_temperature 300.0(3)
_cell_volume 6456.5(4)
_diffrn_ambient_temperature 300.0(3)
_diffrn_detector 'image plate (34 cm diameter)'
_diffrn_detector_area_resol_mean 6.67
_diffrn_detector_type STOE
_diffrn_measured_fraction_theta_full 0.994
_diffrn_measured_fraction_theta_max 0.994
_diffrn_measurement_details ' 180 frames, detector distance = 60 mm'
_diffrn_measurement_device '2-circle goniometer'
_diffrn_measurement_device_type 'STOE IPDS 2'
_diffrn_measurement_method 'rotation method'
_diffrn_radiation_collimation '0.5 mm diameter, monocapillary'
_diffrn_radiation_monochromator 'plane graphite'
_diffrn_radiation_polarisn_norm 0
_diffrn_radiation_type 'Mo K\a'
_diffrn_radiation_wavelength 0.71073
_diffrn_reflns_av_R_equivalents 0.0624
_diffrn_reflns_av_sigmaI/netI 0.0134
_diffrn_reflns_limit_h_max 24
_diffrn_reflns_limit_h_min -24
_diffrn_reflns_limit_k_max 24
_diffrn_reflns_limit_k_min -24
_diffrn_reflns_limit_l_max 24
_diffrn_reflns_limit_l_min -24
_diffrn_reflns_number 19283
_diffrn_reflns_theta_full 27.46
_diffrn_reflns_theta_max 27.46
_diffrn_reflns_theta_min 3.09
_diffrn_source 'sealed X-ray tube, 12 x 0.4 mm long-fine focus'
_diffrn_source_current 40
_diffrn_source_power 2.00
_diffrn_source_voltage 50
_exptl_absorpt_coefficient_mu 19.458
_exptl_absorpt_correction_T_max 0.1389
_exptl_absorpt_correction_T_min 0.0607
_exptl_absorpt_correction_type integration
_exptl_absorpt_process_details X-Shape2
_exptl_crystal_density_diffrn 4.020
_exptl_crystal_F_000 7088
_exptl_crystal_size_max 0.21
_exptl_crystal_size_mid 0.16
_exptl_crystal_size_min 0.15
_refine_diff_density_max 0.741
_refine_diff_density_min -1.096
_refine_diff_density_rms 0.203
_refine_ls_extinction_expression Fc^*^=kFc[1+0.001xFc^2^\l^3^/sin(2\q)]^-1/4^
_refine_ls_extinction_method SHELXL
_refine_ls_goodness_of_fit_ref 1.248
_refine_ls_hydrogen_treatment undef
_refine_ls_matrix_type full
_refine_ls_number_parameters 30
_refine_ls_number_reflns 622
_refine_ls_number_restraints 0
_refine_ls_restrained_S_all 1.248
_refine_ls_R_factor_all 0.0481
_refine_ls_R_factor_gt 0.0481
_refine_ls_shift/su_max 0.002
_refine_ls_shift/su_mean 0.000
_refine_ls_structure_factor_coef Fsqd
_refine_ls_weighting_details 'calc w=1/[\s^2^(Fo^2^)+(0.0496P)^2^+383.4168P] where P=(Fo^2^+2Fc^2^)/3'
_refine_ls_weighting_scheme calc
_refine_ls_wR_factor_gt 0.1362
_refine_ls_wR_factor_ref 0.1363
_reflns_number_gt 620
_reflns_number_total 622
_reflns_threshold_expression >2sigma(I)
_cod_data_source_file ic300172k_si_003_3.cif
_cod_data_source_block K6Cu12U2S15_300K
_cod_database_code 4329333

loop_
_symmetry_equiv_pos_as_xyz
'x, y, z'
'-x+1/2, -y, z+1/2'
'-x, y+1/2, -z+1/2'
'x+1/2, -y+1/2, -z'
'z, x, y'
'z+1/2, -x+1/2, -y'
'-z+1/2, -x, y+1/2'
'-z, x+1/2, -y+1/2'
'y, z, x'
'-y, z+1/2, -x+1/2'
'y+1/2, -z+1/2, -x'
'-y+1/2, -z, x+1/2'
'y+3/4, x+1/4, -z+1/4'
'-y+3/4, -x+3/4, -z+3/4'
'y+1/4, -x+1/4, z+3/4'
'-y+1/4, x+3/4, z+1/4'
'x+3/4, z+1/4, -y+1/4'
'-x+1/4, z+3/4, y+1/4'
'-x+3/4, -z+3/4, -y+3/4'
'x+1/4, -z+1/4, y+3/4'
'z+3/4, y+1/4, -x+1/4'
'z+1/4, -y+1/4, x+3/4'
'-z+1/4, y+3/4, x+1/4'
'-z+3/4, -y+3/4, -x+3/4'
'x+1/2, y+1/2, z+1/2'
'-x+1, -y+1/2, z+1'
'-x+1/2, y+1, -z+1'
'x+1, -y+1, -z+1/2'
'z+1/2, x+1/2, y+1/2'
'z+1, -x+1, -y+1/2'
'-z+1, -x+1/2, y+1'
'-z+1/2, x+1, -y+1'
'y+1/2, z+1/2, x+1/2'
'-y+1/2, z+1, -x+1'
'y+1, -z+1, -x+1/2'
'-y+1, -z+1/2, x+1'
'y+5/4, x+3/4, -z+3/4'
'-y+5/4, -x+5/4, -z+5/4'
'y+3/4, -x+3/4, z+5/4'
'-y+3/4, x+5/4, z+3/4'
'x+5/4, z+3/4, -y+3/4'
'-x+3/4, z+5/4, y+3/4'
'-x+5/4, -z+5/4, -y+5/4'
'x+3/4, -z+3/4, y+5/4'
'z+5/4, y+3/4, -x+3/4'
'z+3/4, -y+3/4, x+5/4'
'-z+3/4, y+5/4, x+3/4'
'-z+5/4, -y+5/4, -x+5/4'
'-x, -y, -z'
'x-1/2, y, -z-1/2'
'x, -y-1/2, z-1/2'
'-x-1/2, y-1/2, z'
'-z, -x, -y'
'-z-1/2, x-1/2, y'
'z-1/2, x, -y-1/2'
'z, -x-1/2, y-1/2'
'-y, -z, -x'
'y, -z-1/2, x-1/2'
'-y-1/2, z-1/2, x'
'y-1/2, z, -x-1/2'
'-y-3/4, -x-1/4, z-1/4'
'y-3/4, x-3/4, z-3/4'
'-y-1/4, x-1/4, -z-3/4'
'y-1/4, -x-3/4, -z-1/4'
'-x-3/4, -z-1/4, y-1/4'
'x-1/4, -z-3/4, -y-1/4'
'x-3/4, z-3/4, y-3/4'
'-x-1/4, z-1/4, -y-3/4'
'-z-3/4, -y-1/4, x-1/4'
'-z-1/4, y-1/4, -x-3/4'
'z-1/4, -y-3/4, -x-1/4'
'z-3/4, y-3/4, x-3/4'
'-x+1/2, -y+1/2, -z+1/2'
'x, y+1/2, -z'
'x+1/2, -y, z'
'-x, y, z+1/2'
'-z+1/2, -x+1/2, -y+1/2'
'-z, x, y+1/2'
'z, x+1/2, -y'
'z+1/2, -x, y'
'-y+1/2, -z+1/2, -x+1/2'
'y+1/2, -z, x'
'-y, z, x+1/2'
'y, z+1/2, -x'
'-y-1/4, -x+1/4, z+1/4'
'y-1/4, x-1/4, z-1/4'
'-y+1/4, x+1/4, -z-1/4'
'y+1/4, -x-1/4, -z+1/4'
'-x-1/4, -z+1/4, y+1/4'
'x+1/4, -z-1/4, -y+1/4'
'x-1/4, z-1/4, y-1/4'
'-x+1/4, z+1/4, -y-1/4'
'-z-1/4, -y+1/4, x+1/4'
'-z+1/4, y+1/4, -x-1/4'
'z+1/4, -y-1/4, -x+1/4'
'z-1/4, y-1/4, x-1/4'

loop_
_atom_site_label
_atom_site_type_symbol
_atom_site_fract_x
_atom_site_fract_y
_atom_site_fract_z
_atom_site_U_iso_or_equiv
_atom_site_adp_type
_atom_site_occupancy
_atom_site_symmetry_multiplicity
_atom_site_calc_flag
_atom_site_refinement_flags
U1 U 0.0000 0.0000 0.0000 0.0207(4) Uani 1 6 d S
Cu1 Cu 0.00760(8) 0.14271(8) 0.07607(8) 0.0293(5) Uani 1 1 d .
K1 K 0.1250 0.71691(16) 0.53309(16) 0.0370(9) Uani 1 2 d S
S1 S 0.12200(15) 0.20616(15) 0.28771(15) 0.0266(6) Uani 1 1 d .
S2 S 0.1250 0.0000 0.2500 0.0254(11) Uani 1 4 d S

loop_
_atom_site_aniso_label
_atom_site_aniso_U_11
_atom_site_aniso_U_22
_atom_site_aniso_U_33
_atom_site_aniso_U_23
_atom_site_aniso_U_13
_atom_site_aniso_U_12
U1 0.0207(4) 0.0207(4) 0.0207(4) 0.0002(2) 0.0002(2) 0.0002(2)
Cu1 0.0322(8) 0.0246(7) 0.0311(8) -0.0032(6) -0.0011(6) 0.0021(5)
K1 0.043(2) 0.0343(13) 0.0343(13) -0.0018(15) 0.0024(11) 0.0024(11)
S1 0.0239(13) 0.0286(14) 0.0271(14) 0.0020(11) 0.0031(10) -0.0012(11)
S2 0.029(3) 0.0234(15) 0.0234(15) 0.001(2) 0.000 0.000

loop_
_atom_type_symbol
_atom_type_description
_atom_type_scat_dispersion_real
_atom_type_scat_dispersion_imag
_atom_type_scat_source
S S 0.1246 0.1234 'International Tables Vol C Tables 4.2.6.8 and 6.1.1.4'
K K 0.2009 0.2494 'International Tables Vol C Tables 4.2.6.8 and 6.1.1.4'
Cu Cu 0.3201 1.2651 'International Tables Vol C Tables 4.2.6.8 and 6.1.1.4'
U U -9.6767 9.6646 'International Tables Vol C Tables 4.2.6.8 and 6.1.1.4'

loop_
_geom_angle_atom_site_label_1
_geom_angle_atom_site_label_2
_geom_angle_atom_site_label_3
_geom_angle
_geom_angle_site_symmetry_1
_geom_angle_site_symmetry_3
S1 U1 S1 180.00(17) 96 48_444
S1 U1 S1 92.52(8) 96 91
S1 U1 S1 87.48(8) 48_444 91
S1 U1 S1 87.48(8) 96 43_444
S1 U1 S1 92.52(8) 48_444 43_444
S1 U1 S1 180.00(17) 91 43_444
S1 U1 S1 92.52(8) 96 86
S1 U1 S1 87.48(8) 48_444 86
S1 U1 S1 92.52(8) 91 86
S1 U1 S1 87.48(8) 43_444 86
S1 U1 S1 87.48(8) 96 38_444
S1 U1 S1 92.52(8) 48_444 38_444
S1 U1 S1 87.48(8) 91 38_444
S1 U1 S1 92.52(8) 43_444 38_444
S1 U1 S1 180.00(17) 86 38_444
S1 U1 Cu1 133.69(7) 96 .
S1 U1 Cu1 46.31(7) 48_444 .
S1 U1 Cu1 87.29(7) 91 .
S1 U1 Cu1 92.71(7) 43_444 .
S1 U1 Cu1 133.77(7) 86 .
S1 U1 Cu1 46.23(7) 38_444 .
S1 U1 Cu1 92.71(7) 96 57
S1 U1 Cu1 87.29(7) 48_444 57
S1 U1 Cu1 46.23(7) 91 57
S1 U1 Cu1 133.77(7) 43_444 57
S1 U1 Cu1 46.31(7) 86 57
S1 U1 Cu1 133.69(7) 38_444 57
Cu1 U1 Cu1 118.53(4) . 57
S1 U1 Cu1 87.29(7) 96 9
S1 U1 Cu1 92.71(7) 48_444 9
S1 U1 Cu1 133.77(7) 91 9
S1 U1 Cu1 46.23(7) 43_444 9
S1 U1 Cu1 133.69(7) 86 9
S1 U1 Cu1 46.31(7) 38_444 9
Cu1 U1 Cu1 61.47(4) . 9
Cu1 U1 Cu1 180.00(8) 57 9
S1 U1 Cu1 46.23(7) 96 53
S1 U1 Cu1 133.77(7) 48_444 53
S1 U1 Cu1 46.31(7) 91 53
S1 U1 Cu1 133.69(7) 43_444 53
S1 U1 Cu1 92.71(7) 86 53
S1 U1 Cu1 87.29(7) 38_444 53
Cu1 U1 Cu1 118.53(4) . 53
Cu1 U1 Cu1 61.47(4) 57 53
Cu1 U1 Cu1 118.53(4) 9 53
S1 U1 Cu1 133.77(7) 96 5
S1 U1 Cu1 46.23(7) 48_444 5
S1 U1 Cu1 133.69(7) 91 5
S1 U1 Cu1 46.31(7) 43_444 5
S1 U1 Cu1 87.29(7) 86 5
S1 U1 Cu1 92.71(7) 38_444 5
Cu1 U1 Cu1 61.47(4) . 5
Cu1 U1 Cu1 118.53(4) 57 5
Cu1 U1 Cu1 61.47(4) 9 5
Cu1 U1 Cu1 180.00(5) 53 5
S1 U1 Cu1 46.31(7) 96 49
S1 U1 Cu1 133.69(7) 48_444 49
S1 U1 Cu1 92.71(7) 91 49
S1 U1 Cu1 87.29(7) 43_444 49
S1 U1 Cu1 46.23(7) 86 49
S1 U1 Cu1 133.77(7) 38_444 49
Cu1 U1 Cu1 180.00(5) . 49
Cu1 U1 Cu1 61.47(4) 57 49
Cu1 U1 Cu1 118.53(4) 9 49
Cu1 U1 Cu1 61.47(4) 53 49
Cu1 U1 Cu1 118.53(4) 5 49
S2 Cu1 S1 121.46(10) 9 38_444
S2 Cu1 S1 122.84(10) 9 48_444
S1 Cu1 S1 114.86(15) 38_444 48_444
S2 Cu1 U1 172.70(7) 9 .
S1 Cu1 U1 57.45(8) 38_444 .
S1 Cu1 U1 57.43(8) 48_444 .
S2 Cu1 K1 80.56(8) 9 3_545
S1 Cu1 K1 73.15(10) 38_444 3_545
S1 Cu1 K1 108.08(9) 48_444 3_545
U1 Cu1 K1 92.42(8) . 3_545
S2 Cu1 K1 70.05(4) 9 32_545
S1 Cu1 K1 166.50(9) 38_444 32_545
S1 Cu1 K1 55.79(8) 48_444 32_545
U1 Cu1 K1 112.13(4) . 32_545
K1 Cu1 K1 117.87(4) 3_545 32_545
S2 Cu1 K1 69.47(4) 9 28_455
S1 Cu1 K1 55.26(8) 38_444 28_455
S1 Cu1 K1 165.54(9) 48_444 28_455
U1 Cu1 K1 111.46(4) . 28_455
K1 Cu1 K1 80.23(4) 3_545 28_455
K1 Cu1 K1 131.45(5) 32_545 28_455
S1 K1 S1 105.16(15) 16 35_455
S1 K1 S1 152.89(6) 16 92_556
S1 K1 S1 91.09(7) 35_455 92_556
S1 K1 S1 91.09(7) 16 74_556
S1 K1 S1 152.89(6) 35_455 74_556
S1 K1 S1 83.15(13) 92_556 74_556
S1 K1 Cu1 92.19(8) 16 3
S1 K1 Cu1 78.54(7) 35_455 3
S1 K1 Cu1 69.57(6) 92_556 3
S1 K1 Cu1 123.15(9) 74_556 3
S1 K1 Cu1 78.54(7) 16 41_455
S1 K1 Cu1 92.19(8) 35_455 41_455
S1 K1 Cu1 123.15(9) 92_556 41_455
S1 K1 Cu1 69.57(6) 74_556 41_455
Cu1 K1 Cu1 164.81(14) 3 41_455
S1 K1 S1 90.11(7) 16 39_454
S1 K1 S1 114.78(5) 35_455 39_454
S1 K1 S1 63.16(10) 92_556 39_454
S1 K1 S1 86.17(9) 74_556 39_454
Cu1 K1 S1 37.11(5) 3 39_454
Cu1 K1 S1 152.76(8) 41_455 39_454
S1 K1 S1 114.78(5) 16 12_565
S1 K1 S1 90.11(7) 35_455 12_565
S1 K1 S1 86.17(9) 92_556 12_565
S1 K1 S1 63.16(10) 74_556 12_565
Cu1 K1 S1 152.76(8) 3 12_565
Cu1 K1 S1 37.11(5) 41_455 12_565
S1 K1 S1 139.46(15) 39_454 12_565
S1 K1 Cu1 34.69(6) 16 35_455
S1 K1 Cu1 79.44(10) 35_455 35_455
S1 K1 Cu1 170.40(8) 92_556 35_455
S1 K1 Cu1 104.58(5) 74_556 35_455
Cu1 K1 Cu1 109.57(9) 3 35_455
Cu1 K1 Cu1 56.39(5) 41_455 35_455
S1 K1 Cu1 122.28(8) 39_454 35_455
S1 K1 Cu1 92.24(6) 12_565 35_455
S1 K1 Cu1 79.44(10) 16 16
S1 K1 Cu1 34.69(6) 35_455 16
S1 K1 Cu1 104.58(5) 92_556 16
S1 K1 Cu1 170.40(8) 74_556 16
Cu1 K1 Cu1 56.39(5) 3 16
Cu1 K1 Cu1 109.57(9) 41_455 16
S1 K1 Cu1 92.24(6) 39_454 16
S1 K1 Cu1 122.28(8) 12_565 16
Cu1 K1 Cu1 68.36(8) 35_455 16
S1 K1 Cu1 79.57(10) 16 18
S1 K1 Cu1 34.37(6) 35_455 18
S1 K1 Cu1 122.79(5) 92_556 18
S1 K1 Cu1 134.22(5) 74_556 18
Cu1 K1 Cu1 102.08(8) 3 18
Cu1 K1 Cu1 64.65(6) 41_455 18
S1 K1 Cu1 137.89(10) 39_454 18
S1 K1 Cu1 80.32(6) 12_565 18
Cu1 K1 Cu1 47.65(6) 35_455 18
Cu1 K1 Cu1 45.85(6) 16 18
S1 K1 Cu1 34.37(6) 16 28_455
S1 K1 Cu1 79.57(10) 35_455 28_455
S1 K1 Cu1 134.22(5) 92_556 28_455
S1 K1 Cu1 122.79(5) 74_556 28_455
Cu1 K1 Cu1 64.65(6) 3 28_455
Cu1 K1 Cu1 102.08(8) 41_455 28_455
S1 K1 Cu1 80.32(6) 39_454 28_455
S1 K1 Cu1 137.89(10) 12_565 28_455
Cu1 K1 Cu1 45.85(6) 35_455 28_455
Cu1 K1 Cu1 47.65(6) 16 28_455
Cu1 K1 Cu1 68.19(8) 18 28_455
Cu1 S1 Cu1 86.81(12) 38_444 48_444
Cu1 S1 U1 76.32(9) 38_444 38_444
Cu1 S1 U1 76.26(9) 48_444 38_444
Cu1 S1 K1 90.37(10) 38_444 32_545
Cu1 S1 K1 89.51(10) 48_444 32_545
U1 S1 K1 160.87(12) 38_444 32_545
Cu1 S1 K1 158.11(13) 38_444 74_546
Cu1 S1 K1 114.65(12) 48_444 74_546
U1 S1 K1 103.53(9) 38_444 74_546
K1 S1 K1 93.95(10) 32_545 74_546
Cu1 S1 K1 69.74(9) 38_444 6_456
Cu1 S1 K1 156.53(13) 48_444 6_456
U1 S1 K1 98.16(9) 38_444 6_456
K1 S1 K1 89.82(7) 32_545 6_456
K1 S1 K1 88.80(6) 74_546 6_456
Cu1 S2 Cu1 93.13(8) 48_444 5
Cu1 S2 Cu1 106.75(8) 48_444 30_445
Cu1 S2 Cu1 131.08(8) 5 30_445
Cu1 S2 Cu1 131.08(8) 48_444 23_545
Cu1 S2 Cu1 106.75(8) 5 23_545
Cu1 S2 Cu1 93.13(8) 30_445 23_545

loop_
_geom_bond_atom_site_label_1
_geom_bond_atom_site_label_2
_geom_bond_distance
_geom_bond_site_symmetry_2
U1 S1 2.615(3) 96
U1 S1 2.615(3) 48_444
U1 S1 2.615(3) 91
U1 S1 2.615(3) 43_444
U1 S1 2.615(3) 86
U1 S1 2.615(3) 38_444
U1 Cu1 3.0147(14) .
U1 Cu1 3.0147(14) 57
U1 Cu1 3.0147(14) 9
U1 Cu1 3.0147(14) 53
U1 Cu1 3.0147(14) 5
U1 Cu1 3.0147(14) 49
Cu1 S2 2.2003(14) 9
Cu1 S1 2.240(3) 38_444
Cu1 S1 2.244(3) 48_444
Cu1 K1 3.4839(16) 3_545
Cu1 K1 3.942(4) 32_545
Cu1 K1 3.968(4) 28_455
K1 S1 3.261(4) 16
K1 S1 3.261(4) 35_455
K1 S1 3.343(4) 92_556
K1 S1 3.343(4) 74_556
K1 Cu1 3.4839(16) 3
K1 Cu1 3.4839(16) 41_455
K1 S1 3.554(3) 39_454
K1 S1 3.554(3) 12_565
K1 Cu1 3.942(4) 35_455
K1 Cu1 3.942(4) 16
K1 Cu1 3.968(4) 18
K1 Cu1 3.968(4) 28_455
S1 Cu1 2.240(3) 38_444
S1 Cu1 2.244(3) 48_444
S1 U1 2.615(3) 38_444
S1 K1 3.261(4) 32_545
S1 K1 3.343(4) 74_546
S1 K1 3.554(3) 6_456
S2 Cu1 2.2003(14) 48_444
S2 Cu1 2.2003(14) 5
S2 Cu1 2.2003(14) 30_445
S2 Cu1 2.2003(14) 23_545
